data_4517132
loop_
_publ_author_name
'Yang, Jun-Li'
'Ma, Yong-Hui'
'Li, Yan-Hua'
'Zhang, Yi-Peng'
'Tian, Hong-Chang'
'Huang, Yuan-Cheng'
'Li, Yan'
'Chen, Wen'
'Yang, Li-Juan'

_publ_section_title
;
 Design, Synthesis, and Anticancer Activity of Novel
 Trimethoxyphenyl-Derived Chalcone-Benzimidazolium Salts
;
_journal_issue 23
_journal_name_full 'ACS Omega'
_journal_page_first 20381
_journal_paper_doi 10.1021/acsomega.9b03077
_journal_volume 4
_journal_year 2019
_chemical_formula_sum 'C36 H36 Br2 N2 O5'
_chemical_formula_weight 736.49
_space_group_crystal_system monoclinic
_space_group_IT_number 14
_space_group_name_Hall '-P 2ybc'
_space_group_name_H-M_alt 'P 1 21/c 1'
_atom_sites_solution_hydrogens geom
_audit_creation_method SHELXL-2014/7
_cell_angle_alpha 90
_cell_angle_beta 96.091(6)
_cell_angle_gamma 90
_cell_formula_units_Z 4
_cell_length_a 19.732(9)
_cell_length_b 17.324(9)
_cell_length_c 9.857(5)
_cell_measurement_reflns_used 1527
_cell_measurement_temperature 293(2)
_cell_measurement_theta_max 18.3778
_cell_measurement_theta_min 2.3859
_cell_volume 3350(3)
_computing_cell_refinement 'Bruker SMART'
_computing_data_collection 'Bruker SMART'
_computing_data_reduction 'Bruker SAINT'
_computing_molecular_graphics 'SHELXL-2014/7 (Sheldrick, 2014)'
_computing_publication_material 'SHELXL-2014/7 (Sheldrick, 2014)'
_computing_structure_refinement 'SHELXL-2014/7 (Sheldrick, 2014)'
_computing_structure_solution 'SHELXL-2014/7 (Sheldrick, 2014)'
_diffrn_ambient_temperature 293(2)
_diffrn_measured_fraction_theta_full 0.998
_diffrn_measured_fraction_theta_max 0.998
_diffrn_measurement_device_type 'CCD area detector'
_diffrn_measurement_method 'phi and omega scans'
_diffrn_radiation_type MoK\a
_diffrn_radiation_wavelength 0.71073
_diffrn_reflns_av_R_equivalents 0.0929
_diffrn_reflns_av_unetI/netI 0.1116
_diffrn_reflns_Laue_measured_fraction_full 0.998
_diffrn_reflns_Laue_measured_fraction_max 0.998
_diffrn_reflns_limit_h_max 22
_diffrn_reflns_limit_h_min -23
_diffrn_reflns_limit_k_max 16
_diffrn_reflns_limit_k_min -20
_diffrn_reflns_limit_l_max 10
_diffrn_reflns_limit_l_min -11
_diffrn_reflns_number 18729
_diffrn_reflns_point_group_measured_fraction_full 0.998
_diffrn_reflns_point_group_measured_fraction_max 0.998
_diffrn_reflns_theta_full 24.998
_diffrn_reflns_theta_max 24.998
_diffrn_reflns_theta_min 1.568
_diffrn_source 'fine-focus sealed tube'
_exptl_absorpt_coefficient_mu 2.464
_exptl_absorpt_correction_T_max 0.665
_exptl_absorpt_correction_T_min 0.556
_exptl_absorpt_correction_type multi-scan
_exptl_absorpt_process_details sadabs
_exptl_crystal_colour colorless
_exptl_crystal_density_diffrn 1.460
_exptl_crystal_description block
_exptl_crystal_F_000 1504
_exptl_crystal_size_max 0.270
_exptl_crystal_size_mid 0.240
_exptl_crystal_size_min 0.180
_refine_diff_density_max 0.284
_refine_diff_density_min -0.381
_refine_diff_density_rms 0.065
_refine_ls_extinction_method none
_refine_ls_goodness_of_fit_ref 0.876
_refine_ls_hydrogen_treatment constr
_refine_ls_matrix_type full
_refine_ls_number_parameters 419
_refine_ls_number_reflns 5902
_refine_ls_number_restraints 6
_refine_ls_restrained_S_all 0.879
_refine_ls_R_factor_all 0.1441
_refine_ls_R_factor_gt 0.0519
_refine_ls_shift/su_max 0.001
_refine_ls_shift/su_mean 0.000
_refine_ls_structure_factor_coef Fsqd
_refine_ls_weighting_details 'w=1/[\s^2^(Fo^2^)+(0.0429P)^2^+0.5000P] where P=(Fo^2^+2Fc^2^)/3'
_refine_ls_weighting_scheme calc
_refine_ls_wR_factor_gt 0.0942
_refine_ls_wR_factor_ref 0.1166
_reflns_Friedel_coverage 0.000
_reflns_number_gt 2791
_reflns_number_total 5902
_reflns_threshold_expression 'I > 2\s(I)'
_cod_data_source_file ao9b03077_si_002.cif
_cod_data_source_block 1
_cod_depositor_comments 'Adding full bibliography for 4517132.cif.'
_cod_original_sg_symbol_H-M 'P 21/c'
_cod_database_code 4517132
_shelx_shelxl_version_number 2014/7
_shelx_space_group_comment
;
The symmetry employed for this shelxl refinement is uniquely defined
by the following loop, which should always be used as a source of
symmetry information in preference to the above space-group names.
They are only intended as comments.
;
_shelx_estimated_absorpt_t_min 0.556
_shelx_estimated_absorpt_t_max 0.665

loop_
_space_group_symop_operation_xyz
'x, y, z'
'-x, y+1/2, -z+1/2'
'-x, -y, -z'
'x, -y-1/2, z-1/2'

loop_
_atom_site_label
_atom_site_type_symbol
_atom_site_fract_x
_atom_site_fract_y
_atom_site_fract_z
_atom_site_U_iso_or_equiv
_atom_site_adp_type
_atom_site_occupancy
_atom_site_site_symmetry_order
_atom_site_calc_flag
_atom_site_refinement_flags_posn
_atom_site_refinement_flags_adp
_atom_site_refinement_flags_occupancy
_atom_site_disorder_assembly
_atom_site_disorder_group
O4A O 1.2336(7) 0.4189(15) 1.447(2) 0.087(9) Uani 0.33(2) 1 d . . P A 1
O4B O 1.2076(6) 0.3873(5) 1.5328(12) 0.082(4) Uani 0.67(2) 1 d . . P A 2
Br1 Br 0.89228(3) 0.52329(5) 1.11881(8) 0.1131(3) Uani 1 1 d . . . . .
O1 O 0.73469(16) 0.34421(19) 0.5557(3) 0.0576(9) Uani 1 1 d . . . . .
O2 O 0.95224(18) 0.1542(2) 0.9369(4) 0.0771(11) Uani 1 1 d . . . . .
O3 O 1.0983(2) 0.4679(3) 1.4076(5) 0.1228(19) Uani 1 1 d . . . . .
O5 O 1.2561(2) 0.2672(3) 1.4062(4) 0.1049(15) Uani 1 1 d . . . . .
N1 N 0.59032(17) 0.4223(2) 0.5030(4) 0.0453(10) Uani 1 1 d . . . . .
N2 N 0.59540(17) 0.4913(2) 0.6890(4) 0.0463(10) Uani 1 1 d . . . . .
C1 C 0.5849(2) 0.4992(3) 0.4626(5) 0.0469(13) Uani 1 1 d . . . . .
C2 C 0.5768(2) 0.5320(4) 0.3316(5) 0.0569(14) Uani 1 1 d . . . . .
H2 H 0.5747 0.5025 0.2525 0.068 Uiso 1 1 calc R U . . .
C3 C 0.5722(3) 0.6115(4) 0.3293(7) 0.0710(17) Uani 1 1 d . . . . .
H3 H 0.5662 0.6362 0.2452 0.085 Uiso 1 1 calc R U . . .
C4 C 0.5760(3) 0.6561(3) 0.4466(7) 0.0748(17) Uani 1 1 d . . . . .
H4 H 0.5731 0.7095 0.4386 0.090 Uiso 1 1 calc R U . . .
C5 C 0.5841(2) 0.6232(3) 0.5754(6) 0.0612(15) Uani 1 1 d . . . . .
H5 H 0.5866 0.6528 0.6545 0.073 Uiso 1 1 calc R U . . .
C6 C 0.5882(2) 0.5438(3) 0.5790(5) 0.0498(13) Uani 1 1 d . . . . .
C7 C 0.5964(2) 0.4190(3) 0.6403(5) 0.0431(12) Uani 1 1 d . . . . .
C8 C 0.6043(2) 0.3483(3) 0.7244(4) 0.0554(14) Uani 1 1 d . . . . .
H8A H 0.5873 0.3048 0.6709 0.083 Uiso 1 1 calc R U . . .
H8B H 0.5791 0.3537 0.8019 0.083 Uiso 1 1 calc R U . . .
H8C H 0.6517 0.3405 0.7549 0.083 Uiso 1 1 calc R U . . .
C9 C 0.5892(2) 0.3566(3) 0.4080(4) 0.0506(13) Uani 1 1 d . . . . .
H9A H 0.5546 0.3657 0.3322 0.061 Uiso 1 1 calc R U . . .
H9B H 0.5767 0.3102 0.4546 0.061 Uiso 1 1 calc R U . . .
C10 C 0.6571(2) 0.3440(3) 0.3536(4) 0.0547(14) Uani 1 1 d . . . . .
H10A H 0.6492 0.3186 0.2656 0.066 Uiso 1 1 calc R U . . .
H10B H 0.6773 0.3939 0.3390 0.066 Uiso 1 1 calc R U . . .
C11 C 0.7072(2) 0.2966(3) 0.4447(4) 0.0599(15) Uani 1 1 d . . . . .
H11A H 0.6845 0.2521 0.4790 0.072 Uiso 1 1 calc R U . . .
H11B H 0.7435 0.2784 0.3937 0.072 Uiso 1 1 calc R U . . .
C12 C 0.7853(2) 0.3121(3) 0.6465(5) 0.0494(13) Uani 1 1 d . . . . .
C13 C 0.8157(3) 0.3620(3) 0.7449(5) 0.0582(15) Uani 1 1 d . . . . .
H13 H 0.8013 0.4130 0.7483 0.070 Uiso 1 1 calc R U . . .
C14 C 0.8680(2) 0.3349(3) 0.8383(5) 0.0573(14) Uani 1 1 d . . . . .
H14 H 0.8890 0.3686 0.9032 0.069 Uiso 1 1 calc R U . . .
C15 C 0.8898(2) 0.2582(3) 0.8370(4) 0.0445(12) Uani 1 1 d . . . . .
C16 C 0.8573(2) 0.2110(3) 0.7386(5) 0.0547(14) Uani 1 1 d . . . . .
H16 H 0.8707 0.1596 0.7357 0.066 Uiso 1 1 calc R U . . .
C17 C 0.8056(2) 0.2366(3) 0.6436(5) 0.0547(14) Uani 1 1 d . . . . .
H17 H 0.7848 0.2029 0.5785 0.066 Uiso 1 1 calc R U . . .
C18 C 0.9438(3) 0.2246(4) 0.9363(5) 0.0539(14) Uani 1 1 d . . . . .
C19 C 0.9874(2) 0.2757(3) 1.0277(5) 0.0548(14) Uani 1 1 d . . . . .
H19 H 0.9763 0.3277 1.0336 0.066 Uiso 1 1 calc R U . . .
C20 C 1.0426(2) 0.2482(3) 1.1025(5) 0.0567(14) Uani 1 1 d . . . . .
H20 H 1.0530 0.1965 1.0896 0.068 Uiso 1 1 calc R U . . .
C21 C 1.0883(2) 0.2907(3) 1.2022(5) 0.0539(14) Uani 1 1 d . . . . .
C22 C 1.0706(3) 0.3614(3) 1.2507(5) 0.0625(15) Uani 1 1 d . . . . .
H22 H 1.0303 0.3848 1.2145 0.075 Uiso 1 1 calc R U . . .
C23 C 1.1119(3) 0.3983(4) 1.3522(6) 0.0747(18) Uani 1 1 d . . . . .
C24 C 1.1736(3) 0.3642(4) 1.4031(6) 0.090(2) Uani 1 1 d . . . . .
C25 C 1.1925(3) 0.2940(4) 1.3525(6) 0.0753(17) Uani 1 1 d . . . . .
C26 C 1.1505(3) 0.2568(3) 1.2532(5) 0.0664(16) Uani 1 1 d . . . . .
H26 H 1.1632 0.2093 1.2198 0.080 Uiso 1 1 calc R U . . .
C27 C 1.0402(3) 0.5089(3) 1.3453(6) 0.091(2) Uani 1 1 d . . . . .
H27A H 1.0443 0.5153 1.2497 0.136 Uiso 1 1 calc R U . . .
H27B H 1.0379 0.5586 1.3874 0.136 Uiso 1 1 calc R U . . .
H27C H 0.9996 0.4803 1.3568 0.136 Uiso 1 1 calc R U . . .
C28 C 1.2322(4) 0.4575(5) 1.5401(10) 0.134(3) Uani 1 1 d . U . . .
H28A H 1.2732 0.4877 1.5529 0.201 Uiso 1 1 calc R U . A 1
H28B H 1.1935 0.4913 1.5267 0.201 Uiso 1 1 calc R U . A 1
H28C H 1.2288 0.4261 1.6193 0.201 Uiso 1 1 calc R U . A 1
C29 C 1.2848(3) 0.2056(4) 1.3391(7) 0.102(2) Uani 1 1 d . . . . .
H29A H 1.2852 0.2180 1.2443 0.152 Uiso 1 1 calc R U . . .
H29B H 1.2583 0.1598 1.3480 0.152 Uiso 1 1 calc R U . . .
H29C H 1.3307 0.1970 1.3794 0.152 Uiso 1 1 calc R U . . .
C30 C 0.5983(2) 0.5122(3) 0.8351(5) 0.0540(14) Uani 1 1 d . . . . .
H30A H 0.5726 0.4745 0.8817 0.065 Uiso 1 1 calc R U . . .
H30B H 0.5769 0.5621 0.8435 0.065 Uiso 1 1 calc R U . . .
C31 C 0.6703(2) 0.5153(3) 0.9031(5) 0.0466(13) Uani 1 1 d . . . . .
C32 C 0.7184(3) 0.5644(3) 0.8594(5) 0.0654(16) Uani 1 1 d . . . . .
H32 H 0.7064 0.5960 0.7844 0.078 Uiso 1 1 calc R U . . .
C33 C 0.7837(3) 0.5681(3) 0.9232(6) 0.0721(17) Uani 1 1 d . . . . .
H33 H 0.8151 0.6024 0.8930 0.087 Uiso 1 1 calc R U . . .
C34 C 0.8019(3) 0.5205(4) 1.0317(6) 0.0678(16) Uani 1 1 d . . . . .
C35 C 0.7560(3) 0.4713(3) 1.0774(5) 0.0719(17) Uani 1 1 d . . . . .
H35 H 0.7687 0.4398 1.1522 0.086 Uiso 1 1 calc R U . . .
C36 C 0.6905(3) 0.4680(3) 1.0134(5) 0.0617(15) Uani 1 1 d . . . . .
H36 H 0.6595 0.4335 1.0445 0.074 Uiso 1 1 calc R U . . .
Br2 Br 0.52237(3) 0.34386(3) 0.04793(5) 0.0601(2) Uani 1 1 d . . . . .

loop_
_atom_site_aniso_label
_atom_site_aniso_U_11
_atom_site_aniso_U_22
_atom_site_aniso_U_33
_atom_site_aniso_U_23
_atom_site_aniso_U_13
_atom_site_aniso_U_12
O4A 0.048(8) 0.143(18) 0.068(14) -0.046(13) -0.004(7) -0.016(9)
O4B 0.097(6) 0.071(6) 0.072(7) -0.005(4) -0.017(5) -0.008(4)
Br1 0.0763(5) 0.1185(7) 0.1331(7) -0.0004(5) -0.0421(4) 0.0014(4)
O1 0.060(2) 0.064(2) 0.0459(19) -0.0059(19) -0.0066(17) 0.003(2)
O2 0.079(3) 0.053(3) 0.093(3) -0.005(2) -0.020(2) 0.002(2)
O3 0.093(3) 0.109(4) 0.152(4) -0.076(3) -0.054(3) 0.037(3)
O5 0.072(3) 0.106(4) 0.126(4) -0.033(3) -0.041(3) 0.035(3)
N1 0.047(2) 0.049(3) 0.039(2) 0.003(2) -0.0008(19) 0.003(2)
N2 0.043(2) 0.054(3) 0.041(2) -0.004(2) 0.0027(18) 0.000(2)
C1 0.037(3) 0.060(4) 0.043(3) 0.004(3) -0.001(2) 0.000(3)
C2 0.040(3) 0.080(5) 0.048(3) 0.014(3) -0.006(2) -0.002(3)
C3 0.055(4) 0.068(5) 0.087(5) 0.028(4) -0.004(3) -0.001(4)
C4 0.059(4) 0.045(4) 0.117(5) 0.023(4) -0.006(4) 0.000(3)
C5 0.053(3) 0.053(4) 0.076(4) 0.000(3) -0.003(3) 0.009(3)
C6 0.043(3) 0.052(4) 0.053(3) 0.003(3) -0.001(2) 0.009(3)
C7 0.036(3) 0.050(4) 0.041(3) 0.001(3) -0.002(2) 0.005(3)
C8 0.070(3) 0.050(4) 0.046(3) 0.009(3) 0.005(3) 0.004(3)
C9 0.057(3) 0.053(4) 0.041(3) -0.005(3) 0.003(2) 0.001(3)
C10 0.060(3) 0.061(4) 0.043(3) -0.003(3) 0.007(3) 0.000(3)
C11 0.067(4) 0.073(4) 0.040(3) -0.011(3) 0.011(3) 0.001(3)
C12 0.052(3) 0.050(4) 0.047(3) 0.001(3) 0.008(3) -0.007(3)
C13 0.070(4) 0.038(4) 0.062(3) -0.009(3) -0.011(3) 0.003(3)
C14 0.063(3) 0.052(4) 0.054(3) -0.006(3) -0.008(3) -0.010(3)
C15 0.045(3) 0.046(4) 0.042(3) 0.001(3) 0.003(2) 0.000(3)
C16 0.058(3) 0.048(4) 0.057(3) -0.011(3) -0.002(3) 0.008(3)
C17 0.054(3) 0.057(4) 0.052(3) -0.018(3) 0.002(3) -0.003(3)
C18 0.056(3) 0.054(4) 0.051(3) -0.006(3) 0.003(3) -0.008(3)
C19 0.053(3) 0.053(4) 0.057(3) -0.005(3) -0.004(3) -0.004(3)
C20 0.055(3) 0.047(4) 0.069(3) -0.008(3) 0.007(3) -0.005(3)
C21 0.044(3) 0.059(4) 0.058(3) 0.001(3) 0.001(3) -0.002(3)
C22 0.047(3) 0.067(5) 0.072(4) -0.010(3) -0.006(3) 0.008(3)
C23 0.052(4) 0.082(5) 0.087(4) -0.022(4) -0.011(3) 0.014(4)
C24 0.081(5) 0.091(6) 0.088(5) -0.034(4) -0.030(4) 0.005(4)
C25 0.059(4) 0.074(5) 0.088(4) -0.008(4) -0.016(3) 0.010(4)
C26 0.060(4) 0.062(4) 0.075(4) -0.006(3) -0.002(3) 0.006(3)
C27 0.082(4) 0.067(5) 0.118(5) -0.029(4) -0.019(4) 0.018(4)
C28 0.116(6) 0.128(7) 0.148(7) -0.023(6) -0.034(5) -0.033(5)
C29 0.071(4) 0.092(6) 0.139(6) 0.002(5) -0.005(4) 0.020(4)
C30 0.050(3) 0.063(4) 0.049(3) -0.012(3) 0.007(2) 0.001(3)
C31 0.046(3) 0.049(4) 0.045(3) -0.008(3) 0.006(2) -0.002(3)
C32 0.057(4) 0.077(5) 0.059(3) 0.009(3) -0.004(3) -0.003(3)
C33 0.062(4) 0.070(5) 0.080(4) 0.010(4) -0.008(3) -0.007(3)
C34 0.060(4) 0.075(5) 0.065(4) -0.004(3) -0.006(3) 0.000(4)
C35 0.077(4) 0.072(5) 0.062(4) 0.004(3) -0.014(3) 0.013(4)
C36 0.071(4) 0.058(4) 0.054(3) 0.004(3) 0.003(3) -0.006(3)
Br2 0.0750(4) 0.0604(4) 0.0453(3) 0.0011(3) 0.0078(3) 0.0032(3)

loop_
_atom_type_symbol
_atom_type_description
_atom_type_scat_dispersion_real
_atom_type_scat_dispersion_imag
_atom_type_scat_source
C C 0.0033 0.0016 'International Tables Vol C Tables 4.2.6.8 and 6.1.1.4'
H H 0.0000 0.0000 'International Tables Vol C Tables 4.2.6.8 and 6.1.1.4'
Br Br -0.2901 2.4595 'International Tables Vol C Tables 4.2.6.8 and 6.1.1.4'
N N 0.0061 0.0033 'International Tables Vol C Tables 4.2.6.8 and 6.1.1.4'
O O 0.0106 0.0060 'International Tables Vol C Tables 4.2.6.8 and 6.1.1.4'

loop_
_geom_angle_atom_site_label_1
_geom_angle_atom_site_label_2
_geom_angle_atom_site_label_3
_geom_angle
C28 O4A C24 120.1(18)
C28 O4B C24 116.3(9)
C12 O1 C11 116.9(4)
C23 O3 C27 116.8(4)
C25 O5 C29 117.9(5)
C7 N1 C1 108.9(4)
C7 N1 C9 126.9(4)
C1 N1 C9 124.2(4)
C7 N2 C6 109.3(4)
C7 N2 C30 125.1(4)
C6 N2 C30 125.5(4)
C6 C1 N1 107.6(4)
C6 C1 C2 121.9(5)
N1 C1 C2 130.5(5)
C3 C2 C1 114.8(5)
C3 C2 H2 122.6
C1 C2 H2 122.6
C2 C3 C4 123.1(6)
C2 C3 H3 118.5
C4 C3 H3 118.5
C5 C4 C3 121.7(6)
C5 C4 H4 119.2
C3 C4 H4 119.2
C6 C5 C4 115.8(5)
C6 C5 H5 122.1
C4 C5 H5 122.1
C5 C6 C1 122.7(5)
C5 C6 N2 131.6(5)
C1 C6 N2 105.7(5)
N2 C7 N1 108.5(4)
N2 C7 C8 125.3(4)
N1 C7 C8 126.3(5)
C7 C8 H8A 109.5
C7 C8 H8B 109.5
H8A C8 H8B 109.5
C7 C8 H8C 109.5
H8A C8 H8C 109.5
H8B C8 H8C 109.5
N1 C9 C10 112.5(4)
N1 C9 H9A 109.1
C10 C9 H9A 109.1
N1 C9 H9B 109.1
C10 C9 H9B 109.1
H9A C9 H9B 107.8
C11 C10 C9 114.7(4)
C11 C10 H10A 108.6
C9 C10 H10A 108.6
C11 C10 H10B 108.6
C9 C10 H10B 108.6
H10A C10 H10B 107.6
O1 C11 C10 108.3(4)
O1 C11 H11A 110.0
C10 C11 H11A 110.0
O1 C11 H11B 110.0
C10 C11 H11B 110.0
H11A C11 H11B 108.4
C17 C12 O1 124.3(5)
C17 C12 C13 120.2(5)
O1 C12 C13 115.5(5)
C12 C13 C14 119.3(5)
C12 C13 H13 120.4
C14 C13 H13 120.4
C13 C14 C15 121.5(5)
C13 C14 H14 119.2
C15 C14 H14 119.2
C16 C15 C14 116.8(4)
C16 C15 C18 118.7(5)
C14 C15 C18 124.5(5)
C15 C16 C17 122.8(5)
C15 C16 H16 118.6
C17 C16 H16 118.6
C12 C17 C16 119.3(5)
C12 C17 H17 120.4
C16 C17 H17 120.4
O2 C18 C19 121.5(5)
O2 C18 C15 118.6(5)
C19 C18 C15 119.9(5)
C20 C19 C18 120.8(5)
C20 C19 H19 119.6
C18 C19 H19 119.6
C19 C20 C21 126.8(5)
C19 C20 H20 116.6
C21 C20 H20 116.6
C22 C21 C26 119.6(5)
C22 C21 C20 121.5(5)
C26 C21 C20 118.9(5)
C21 C22 C23 120.9(5)
C21 C22 H22 119.5
C23 C22 H22 119.5
O3 C23 C22 125.1(5)
O3 C23 C24 115.5(5)
C22 C23 C24 119.4(6)
C25 C24 C23 120.0(6)
C25 C24 O4B 116.7(6)
C23 C24 O4B 120.6(7)
C25 C24 O4A 114.5(7)
C23 C24 O4A 117.1(10)
C26 C25 C24 120.4(5)
C26 C25 O5 124.6(6)
C24 C25 O5 115.0(5)
C25 C26 C21 119.7(5)
C25 C26 H26 120.1
C21 C26 H26 120.1
O3 C27 H27A 109.5
O3 C27 H27B 109.5
H27A C27 H27B 109.5
O3 C27 H27C 109.5
H27A C27 H27C 109.5
H27B C27 H27C 109.5
O4A C28 H28A 109.5
O4A C28 H28B 109.5
H28A C28 H28B 109.5
O4A C28 H28C 109.5
H28A C28 H28C 109.5
H28B C28 H28C 109.5
O5 C29 H29A 109.5
O5 C29 H29B 109.5
H29A C29 H29B 109.5
O5 C29 H29C 109.5
H29A C29 H29C 109.5
H29B C29 H29C 109.5
N2 C30 C31 112.2(4)
N2 C30 H30A 109.2
C31 C30 H30A 109.2
N2 C30 H30B 109.2
C31 C30 H30B 109.2
H30A C30 H30B 107.9
C32 C31 C36 117.5(5)
C32 C31 C30 122.1(5)
C36 C31 C30 120.4(5)
C33 C32 C31 121.9(5)
C33 C32 H32 119.0
C31 C32 H32 119.0
C34 C33 C32 119.0(5)
C34 C33 H33 120.5
C32 C33 H33 120.5
C35 C34 C33 120.7(5)
C35 C34 Br1 119.7(5)
C33 C34 Br1 119.7(5)
C34 C35 C36 120.1(5)
C34 C35 H35 119.9
C36 C35 H35 119.9
C35 C36 C31 120.8(5)
C35 C36 H36 119.6
C31 C36 H36 119.6

loop_
_geom_bond_atom_site_label_1
_geom_bond_atom_site_label_2
_geom_bond_distance
O4A C28 1.140(14)
O4A C24 1.54(2)
O4B C28 1.309(11)
O4B C24 1.435(9)
Br1 C34 1.896(5)
O1 C12 1.384(5)
O1 C11 1.430(5)
O2 C18 1.231(6)
O3 C23 1.362(6)
O3 C27 1.430(6)
O5 C25 1.389(6)
O5 C29 1.407(6)
N1 C7 1.346(5)
N1 C1 1.391(6)
N1 C9 1.473(5)
N2 C7 1.343(6)
N2 C6 1.410(6)
N2 C30 1.480(5)
C1 C6 1.379(6)
C1 C2 1.404(6)
C2 C3 1.379(7)
C2 H2 0.9300
C3 C4 1.386(7)
C3 H3 0.9300
C4 C5 1.386(7)
C4 H4 0.9300
C5 C6 1.378(7)
C5 H5 0.9300
C7 C8 1.478(6)
C8 H8A 0.9600
C8 H8B 0.9600
C8 H8C 0.9600
C9 C10 1.511(6)
C9 H9A 0.9700
C9 H9B 0.9700
C10 C11 1.507(6)
C10 H10A 0.9700
C10 H10B 0.9700
C11 H11A 0.9700
C11 H11B 0.9700
C12 C17 1.368(6)
C12 C13 1.388(6)
C13 C14 1.390(6)
C13 H13 0.9300
C14 C15 1.396(6)
C14 H14 0.9300
C15 C16 1.375(6)
C15 C18 1.486(6)
C16 C17 1.384(6)
C16 H16 0.9300
C17 H17 0.9300
C18 C19 1.473(6)
C19 C20 1.337(6)
C19 H19 0.9300
C20 C21 1.462(6)
C20 H20 0.9300
C21 C22 1.373(7)
C21 C26 1.405(6)
C22 C23 1.378(7)
C22 H22 0.9300
C23 C24 1.398(7)
C24 C25 1.381(8)
C25 C26 1.373(7)
C26 H26 0.9300
C27 H27A 0.9600
C27 H27B 0.9600
C27 H27C 0.9600
C28 H28A 0.9600
C28 H28B 0.9600
C28 H28C 0.9600
C29 H29A 0.9600
C29 H29B 0.9600
C29 H29C 0.9600
C30 C31 1.508(6)
C30 H30A 0.9700
C30 H30B 0.9700
C31 C32 1.377(6)
C31 C36 1.386(6)
C32 C33 1.374(6)
C32 H32 0.9300
C33 C34 1.368(7)
C33 H33 0.9300
C34 C35 1.355(7)
C35 C36 1.378(7)
C35 H35 0.9300
C36 H36 0.9300
